data_2224343
loop_
_publ_author_name
'Qi, Zhao-Peng'
'Wang, Ai-Dong'
'Zhang, Hui'
'Wang, Xi-Xi'

_publ_section_title
Di-\m-chlorido-bis(chlorido{2,2'-[3-(1<i>H</i>-imidazol-4-ylmethyl)-3-azapentane-1,5-diyl]diphthalimide}copper(II))
_journal_coeditor_code KP2236
_journal_issue 12
_journal_name_full 'Acta Crystallographica Section E'
_journal_page_first m1507
_journal_page_last m1508
_journal_paper_doi 10.1107/S1600536809045565
_journal_volume 65
_journal_year 2009
_chemical_formula_iupac '[Cu2 Cl4 (C24 H21 N5 O4)2]'
_chemical_formula_moiety 'C48 H42 Cl4 Cu2 N10 O8'
_chemical_formula_sum 'C48 H42 Cl4 Cu2 N10 O8'
_chemical_formula_weight 1155.80
_chemical_name_systematic
;
Di-\m-chlorido-bis(chlorido{2,2'-[3-(1<i>H</i>-imidazol-4-ylmethyl)-3-
azapentane-1,5-diyl]diphthalimide}copper(II))
;
_space_group_IT_number 14
_symmetry_cell_setting monoclinic
_symmetry_space_group_name_Hall '-P 2ybc'
_symmetry_space_group_name_H-M 'P 1 21/c 1'
_atom_sites_solution_hydrogens geom
_atom_sites_solution_primary direct
_atom_sites_solution_secondary difmap
_audit_creation_method SHELXL-97
_cell_angle_alpha 90.00
_cell_angle_beta 105.593(4)
_cell_angle_gamma 90.00
_cell_formula_units_Z 2
_cell_length_a 8.4351(9)
_cell_length_b 14.6867(16)
_cell_length_c 20.1448(19)
_cell_measurement_reflns_used 1643
_cell_measurement_temperature 293(2)
_cell_measurement_theta_max 21.252
_cell_measurement_theta_min 2.507
_cell_volume 2403.8(4)
_computing_cell_refinement 'SAINT (Bruker, 2001)'
_computing_data_collection 'SMART (Bruker, 2001)'
_computing_data_reduction 'SAINT (Bruker, 2001)'
_computing_molecular_graphics 'SHELXTL (Sheldrick, 2008)'
_computing_publication_material 'SHELXTL (Sheldrick, 2008)'
_computing_structure_refinement 'SHELXL97 (Sheldrick, 2008)'
_computing_structure_solution 'SHELXS97 (Sheldrick, 2008)'
_diffrn_ambient_temperature 293(2)
_diffrn_measured_fraction_theta_full 1.000
_diffrn_measured_fraction_theta_max 1.000
_diffrn_measurement_device_type 'Bruker SMART CCD area-detector'
_diffrn_measurement_method '\f and \w'
_diffrn_radiation_monochromator graphite
_diffrn_radiation_source 'fine-focus sealed tube'
_diffrn_radiation_type MoK\a
_diffrn_radiation_wavelength 0.71073
_diffrn_reflns_av_R_equivalents 0.0470
_diffrn_reflns_av_sigmaI/netI 0.0609
_diffrn_reflns_limit_h_max 10
_diffrn_reflns_limit_h_min -10
_diffrn_reflns_limit_k_max 9
_diffrn_reflns_limit_k_min -17
_diffrn_reflns_limit_l_max 23
_diffrn_reflns_limit_l_min -22
_diffrn_reflns_number 11745
_diffrn_reflns_theta_full 25.00
_diffrn_reflns_theta_max 25.00
_diffrn_reflns_theta_min 2.10
_exptl_absorpt_coefficient_mu 1.174
_exptl_absorpt_correction_T_max 0.89
_exptl_absorpt_correction_T_min 0.86
_exptl_absorpt_correction_type multi-scan
_exptl_absorpt_process_details '(SADABS; Bruker, 2001)'
_exptl_crystal_colour green
_exptl_crystal_density_diffrn 1.597
_exptl_crystal_density_method 'not measured'
_exptl_crystal_description block
_exptl_crystal_F_000 1180
_exptl_crystal_size_max 0.2
_exptl_crystal_size_mid 0.1
_exptl_crystal_size_min 0.1
_refine_diff_density_max 0.613
_refine_diff_density_min -0.296
_refine_ls_extinction_method none
_refine_ls_goodness_of_fit_ref 1.171
_refine_ls_hydrogen_treatment constr
_refine_ls_matrix_type full
_refine_ls_number_constraints 0
_refine_ls_number_parameters 325
_refine_ls_number_reflns 4218
_refine_ls_number_restraints 0
_refine_ls_restrained_S_all 1.171
_refine_ls_R_factor_all 0.0868
_refine_ls_R_factor_gt 0.0685
_refine_ls_shift/su_max 0.001
_refine_ls_shift/su_mean 0.000
_refine_ls_structure_factor_coef Fsqd
_refine_ls_weighting_details 'calc w=1/[\s^2^(Fo^2^)+(0.0656P)^2^+0.0750P] where P=(Fo^2^+2Fc^2^)/3'
_refine_ls_weighting_scheme calc
_refine_ls_wR_factor_gt 0.1421
_refine_ls_wR_factor_ref 0.1499
_reflns_number_gt 3394
_reflns_number_total 4218
_reflns_threshold_expression I>2\s(I)
_cod_data_source_file kp2236.cif
_cod_data_source_block I
_cod_original_sg_symbol_H-M 'P 21/c'
_cod_database_code 2224343
_cod_database_fobs_code 2224343

loop_
_symmetry_equiv_pos_as_xyz
'x, y, z'
'-x, y+1/2, -z+1/2'
'-x, -y, -z'
'x, -y-1/2, z-1/2'

loop_
_atom_site_type_symbol
_atom_site_label
_atom_site_fract_x
_atom_site_fract_y
_atom_site_fract_z
_atom_site_U_iso_or_equiv
_atom_site_adp_type
_atom_site_calc_flag
_atom_site_refinement_flags
_atom_site_occupancy
_atom_site_disorder_assembly
_atom_site_disorder_group
Cu Cu1 0.93018(7) 0.11519(4) 0.50753(3) 0.0346(2) Uani d . 1 . .
Cl Cl1 1.12292(17) 0.19333(11) 0.58499(8) 0.0620(4) Uani d . 1 . .
Cl Cl2 0.89142(14) -0.05739(8) 0.54767(6) 0.0369(3) Uani d . 1 . .
O O1 0.7721(7) 0.4237(3) 0.4369(2) 0.0851(15) Uani d . 1 . .
O O2 0.9233(5) 0.2868(3) 0.26250(19) 0.0620(11) Uani d . 1 . .
O O3 0.6332(6) 0.1249(3) 0.1982(2) 0.0799(14) Uani d . 1 . .
O O4 0.5644(5) -0.1647(3) 0.2630(2) 0.0696(12) Uani d . 1 . .
N N1 0.7125(5) 0.1113(2) 0.41720(19) 0.0331(9) Uani d . 1 . .
N N2 0.7596(5) 0.1576(3) 0.54753(19) 0.0371(9) Uani d . 1 . .
N N3 0.5988(6) 0.2086(3) 0.6073(2) 0.0573(13) Uani d . 1 . .
H H3A 0.5670 0.2339 0.6400 0.069 Uiso d R 1 . .
N N4 0.8396(5) 0.3347(3) 0.3553(2) 0.0426(10) Uani d . 1 . .
N N5 0.6000(5) -0.0116(3) 0.2470(2) 0.0445(10) Uani d . 1 . .
C C1 0.5748(6) 0.0876(3) 0.4473(2) 0.0372(11) Uani d . 1 . .
H H1A 0.4704 0.1049 0.4158 0.045 Uiso calc R 1 . .
H H1B 0.5733 0.0225 0.4553 0.045 Uiso calc R 1 . .
C C2 0.6000(6) 0.1372(3) 0.5129(3) 0.0374(12) Uani d . 1 . .
C C3 0.4990(7) 0.1690(4) 0.5504(3) 0.0496(14) Uani d . 1 . .
H H3B 0.3849 0.1645 0.5392 0.060 Uiso calc R 1 . .
C C4 0.7537(7) 0.2019(4) 0.6041(3) 0.0517(14) Uani d . 1 . .
H H4A 0.8446 0.2250 0.6368 0.062 Uiso calc R 1 . .
C C5 0.6910(6) 0.2056(3) 0.3885(3) 0.0395(12) Uani d . 1 . .
H H5A 0.6333 0.2423 0.4146 0.047 Uiso calc R 1 . .
H H5B 0.6248 0.2037 0.3410 0.047 Uiso calc R 1 . .
C C6 0.8551(6) 0.2485(3) 0.3918(3) 0.0489(14) Uani d . 1 . .
H H6A 0.9144 0.2582 0.4396 0.059 Uiso calc R 1 . .
H H6B 0.9193 0.2069 0.3720 0.059 Uiso calc R 1 . .
C C7 0.8081(7) 0.4161(4) 0.3837(3) 0.0510(14) Uani d . 1 . .
C C8 0.8283(6) 0.4883(3) 0.3344(2) 0.0424(12) Uani d . 1 . .
C C9 0.8152(8) 0.5819(4) 0.3369(3) 0.0586(16) Uani d . 1 . .
H H9A 0.7858 0.6107 0.3730 0.070 Uiso calc R 1 . .
C C10 0.8480(8) 0.6310(4) 0.2832(3) 0.0598(16) Uani d . 1 . .
H H10A 0.8419 0.6942 0.2835 0.072 Uiso calc R 1 . .
C C11 0.8889(7) 0.5882(4) 0.2298(3) 0.0557(15) Uani d . 1 . .
H H11A 0.9083 0.6232 0.1943 0.067 Uiso calc R 1 . .
C C12 0.9023(7) 0.4950(4) 0.2270(3) 0.0484(13) Uani d . 1 . .
H H12A 0.9306 0.4664 0.1906 0.058 Uiso calc R 1 . .
C C13 0.8722(6) 0.4459(3) 0.2804(3) 0.0410(12) Uani d . 1 . .
C C14 0.8824(6) 0.3467(3) 0.2942(3) 0.0412(12) Uani d . 1 . .
C C15 0.7243(6) 0.0443(3) 0.3632(2) 0.0383(12) Uani d . 1 . .
H H15A 0.7659 -0.0126 0.3857 0.046 Uiso calc R 1 . .
H H15B 0.8046 0.0665 0.3405 0.046 Uiso calc R 1 . .
C C16 0.5645(6) 0.0249(4) 0.3085(3) 0.0477(13) Uani d . 1 . .
H H16A 0.4994 -0.0186 0.3261 0.057 Uiso calc R 1 . .
H H16B 0.5013 0.0806 0.2971 0.057 Uiso calc R 1 . .
C C17 0.6355(7) 0.0435(4) 0.1965(3) 0.0555(15) Uani d . 1 . .
C C18 0.6740(7) -0.0193(4) 0.1452(3) 0.0559(15) Uani d . 1 . .
C C19 0.7175(9) -0.0007(5) 0.0860(3) 0.083(2) Uani d . 1 . .
H H19A 0.7253 0.0587 0.0711 0.099 Uiso calc R 1 . .
C C20 0.7496(10) -0.0755(7) 0.0492(3) 0.089(2) Uani d . 1 . .
H H20A 0.7801 -0.0659 0.0086 0.107 Uiso calc R 1 . .
C C21 0.7373(8) -0.1627(6) 0.0710(4) 0.075(2) Uani d . 1 . .
H H21A 0.7602 -0.2112 0.0454 0.090 Uiso calc R 1 . .
C C22 0.6916(7) -0.1796(5) 0.1305(3) 0.0638(17) Uani d . 1 . .
H H22A 0.6835 -0.2390 0.1453 0.077 Uiso calc R 1 . .
C C23 0.6583(7) -0.1073(4) 0.1675(3) 0.0506(14) Uani d . 1 . .
C C24 0.6043(7) -0.1033(4) 0.2314(3) 0.0504(14) Uani d . 1 . .

loop_
_atom_site_aniso_label
_atom_site_aniso_U_11
_atom_site_aniso_U_22
_atom_site_aniso_U_33
_atom_site_aniso_U_12
_atom_site_aniso_U_13
_atom_site_aniso_U_23
Cu1 0.0370(4) 0.0344(4) 0.0361(4) 0.0013(3) 0.0159(3) -0.0045(3)
Cl1 0.0480(8) 0.0709(11) 0.0690(10) -0.0078(7) 0.0189(7) -0.0349(8)
Cl2 0.0405(7) 0.0386(7) 0.0359(7) 0.0054(5) 0.0173(5) 0.0011(5)
O1 0.145(5) 0.064(3) 0.068(3) 0.003(3) 0.067(3) 0.005(2)
O2 0.099(3) 0.039(2) 0.054(2) 0.013(2) 0.031(2) -0.0029(19)
O3 0.123(4) 0.044(3) 0.076(3) -0.005(3) 0.031(3) 0.005(2)
O4 0.094(3) 0.056(3) 0.063(3) -0.016(2) 0.029(2) 0.002(2)
N1 0.040(2) 0.030(2) 0.034(2) 0.0029(17) 0.0180(18) 0.0043(17)
N2 0.038(2) 0.043(2) 0.034(2) 0.0052(19) 0.0167(19) -0.0045(19)
N3 0.067(3) 0.064(3) 0.050(3) 0.016(3) 0.031(3) -0.010(2)
N4 0.055(3) 0.028(2) 0.048(3) -0.001(2) 0.021(2) 0.008(2)
N5 0.059(3) 0.039(3) 0.034(2) -0.007(2) 0.011(2) -0.004(2)
C1 0.036(3) 0.036(3) 0.042(3) -0.007(2) 0.014(2) 0.005(2)
C2 0.044(3) 0.034(3) 0.042(3) 0.004(2) 0.024(2) 0.007(2)
C3 0.049(3) 0.052(4) 0.055(4) 0.010(3) 0.025(3) 0.007(3)
C4 0.058(4) 0.056(4) 0.044(3) 0.006(3) 0.018(3) -0.011(3)
C5 0.046(3) 0.036(3) 0.040(3) 0.006(2) 0.019(2) 0.005(2)
C6 0.052(3) 0.036(3) 0.058(4) 0.000(2) 0.014(3) 0.016(3)
C7 0.066(4) 0.046(3) 0.047(3) 0.000(3) 0.026(3) 0.009(3)
C8 0.056(3) 0.034(3) 0.041(3) 0.000(2) 0.019(3) 0.002(2)
C9 0.093(5) 0.035(3) 0.053(4) -0.007(3) 0.028(3) -0.006(3)
C10 0.088(5) 0.027(3) 0.066(4) -0.009(3) 0.023(4) 0.003(3)
C11 0.074(4) 0.045(4) 0.053(4) -0.008(3) 0.024(3) 0.015(3)
C12 0.068(4) 0.042(3) 0.041(3) -0.005(3) 0.026(3) 0.005(3)
C13 0.053(3) 0.028(3) 0.043(3) -0.006(2) 0.015(2) 0.001(2)
C14 0.056(3) 0.032(3) 0.036(3) 0.000(2) 0.013(2) 0.001(2)
C15 0.045(3) 0.034(3) 0.040(3) -0.001(2) 0.018(2) -0.006(2)
C16 0.047(3) 0.053(4) 0.043(3) 0.000(3) 0.012(2) -0.006(3)
C17 0.067(4) 0.046(4) 0.048(3) -0.001(3) 0.006(3) 0.003(3)
C18 0.066(4) 0.062(4) 0.038(3) -0.005(3) 0.011(3) -0.004(3)
C19 0.118(6) 0.080(5) 0.058(4) -0.005(5) 0.037(4) 0.010(4)
C20 0.107(6) 0.123(7) 0.044(4) -0.010(5) 0.033(4) -0.012(5)
C21 0.066(4) 0.097(6) 0.066(5) -0.009(4) 0.023(4) -0.031(4)
C22 0.057(4) 0.065(4) 0.063(4) -0.007(3) 0.005(3) -0.018(3)
C23 0.051(3) 0.049(4) 0.047(3) -0.005(3) 0.005(3) -0.008(3)
C24 0.055(3) 0.052(4) 0.041(3) -0.009(3) 0.008(3) -0.006(3)

loop_
_atom_type_symbol
_atom_type_description
_atom_type_scat_dispersion_real
_atom_type_scat_dispersion_imag
_atom_type_scat_source
C C 0.0033 0.0016 'International Tables Vol C Tables 4.2.6.8 and 6.1.1.4'
H H 0.0000 0.0000 'International Tables Vol C Tables 4.2.6.8 and 6.1.1.4'
Cl Cl 0.1484 0.1585 'International Tables Vol C Tables 4.2.6.8 and 6.1.1.4'
Cu Cu 0.3201 1.2651 'International Tables Vol C Tables 4.2.6.8 and 6.1.1.4'
N N 0.0061 0.0033 'International Tables Vol C Tables 4.2.6.8 and 6.1.1.4'
O O 0.0106 0.0060 'International Tables Vol C Tables 4.2.6.8 and 6.1.1.4'

loop_
_geom_angle_atom_site_label_1
_geom_angle_atom_site_label_2
_geom_angle_atom_site_label_3
_geom_angle_site_symmetry_1
_geom_angle_site_symmetry_3
_geom_angle
_geom_angle_publ_flag
N2 Cu1 N1 . . 78.75(15) ?
N2 Cu1 Cl1 . . 91.52(13) ?
N1 Cu1 Cl1 . . 150.69(11) ?
N2 Cu1 Cl2 . 3_756 173.87(13) ?
N1 Cu1 Cl2 . 3_756 95.78(10) ?
Cl1 Cu1 Cl2 . 3_756 94.61(5) ?
N2 Cu1 Cl2 . . 90.81(12) ?
N1 Cu1 Cl2 . . 94.67(10) ?
Cl1 Cu1 Cl2 . . 113.23(6) ?
Cl2 Cu1 Cl2 3_756 . 86.86(4) ?
Cu1 Cl2 Cu1 3_756 . 93.14(4) ?
C1 N1 C15 . . 110.8(4) ?
C1 N1 C5 . . 110.3(3) ?
C15 N1 C5 . . 110.8(3) ?
C1 N1 Cu1 . . 103.7(3) ?
C15 N1 Cu1 . . 114.5(3) ?
C5 N1 Cu1 . . 106.4(3) ?
C4 N2 C2 . . 106.6(4) ?
C4 N2 Cu1 . . 136.2(4) ?
C2 N2 Cu1 . . 117.1(3) ?
C4 N3 C3 . . 108.8(4) ?
C4 N3 H3A . . 125.6 ?
C3 N3 H3A . . 125.6 ?
C7 N4 C14 . . 112.5(4) ?
C7 N4 C6 . . 123.2(4) ?
C14 N4 C6 . . 123.5(4) ?
C24 N5 C17 . . 112.1(4) ?
C24 N5 C16 . . 125.1(4) ?
C17 N5 C16 . . 122.8(5) ?
C2 C1 N1 . . 108.0(4) ?
C2 C1 H1A . . 110.1 ?
N1 C1 H1A . . 110.1 ?
C2 C1 H1B . . 110.1 ?
N1 C1 H1B . . 110.1 ?
H1A C1 H1B . . 108.4 ?
C3 C2 N2 . . 108.4(5) ?
C3 C2 C1 . . 134.8(5) ?
N2 C2 C1 . . 116.8(4) ?
N3 C3 C2 . . 106.1(5) ?
N3 C3 H3B . . 127.0 ?
C2 C3 H3B . . 127.0 ?
N2 C4 N3 . . 110.1(5) ?
N2 C4 H4A . . 125.0 ?
N3 C4 H4A . . 125.0 ?
N1 C5 C6 . . 110.9(4) ?
N1 C5 H5A . . 109.5 ?
C6 C5 H5A . . 109.5 ?
N1 C5 H5B . . 109.5 ?
C6 C5 H5B . . 109.5 ?
H5A C5 H5B . . 108.0 ?
N4 C6 C5 . . 112.7(4) ?
N4 C6 H6A . . 109.0 ?
C5 C6 H6A . . 109.0 ?
N4 C6 H6B . . 109.0 ?
C5 C6 H6B . . 109.0 ?
H6A C6 H6B . . 107.8 ?
O1 C7 N4 . . 125.1(5) ?
O1 C7 C8 . . 129.2(5) ?
N4 C7 C8 . . 105.7(4) ?
C9 C8 C13 . . 121.1(5) ?
C9 C8 C7 . . 131.1(5) ?
C13 C8 C7 . . 107.8(5) ?
C8 C9 C10 . . 116.9(5) ?
C8 C9 H9A . . 121.5 ?
C10 C9 H9A . . 121.5 ?
C11 C10 C9 . . 121.3(5) ?
C11 C10 H10A . . 119.3 ?
C9 C10 H10A . . 119.3 ?
C10 C11 C12 . . 122.0(5) ?
C10 C11 H11A . . 119.0 ?
C12 C11 H11A . . 119.0 ?
C13 C12 C11 . . 117.1(5) ?
C13 C12 H12A . . 121.5 ?
C11 C12 H12A . . 121.5 ?
C12 C13 C8 . . 121.5(5) ?
C12 C13 C14 . . 130.5(5) ?
C8 C13 C14 . . 108.0(4) ?
O2 C14 N4 . . 124.4(5) ?
O2 C14 C13 . . 129.5(5) ?
N4 C14 C13 . . 106.1(4) ?
N1 C15 C16 . . 115.7(4) ?
N1 C15 H15A . . 108.4 ?
C16 C15 H15A . . 108.4 ?
N1 C15 H15B . . 108.4 ?
C16 C15 H15B . . 108.4 ?
H15A C15 H15B . . 107.4 ?
N5 C16 C15 . . 110.0(4) ?
N5 C16 H16A . . 109.7 ?
C15 C16 H16A . . 109.7 ?
N5 C16 H16B . . 109.7 ?
C15 C16 H16B . . 109.7 ?
H16A C16 H16B . . 108.2 ?
O3 C17 N5 . . 123.4(6) ?
O3 C17 C18 . . 130.4(6) ?
N5 C17 C18 . . 106.1(5) ?
C19 C18 C23 . . 122.7(6) ?
C19 C18 C17 . . 130.1(6) ?
C23 C18 C17 . . 107.2(5) ?
C18 C19 C20 . . 116.3(7) ?
C18 C19 H19A . . 121.8 ?
C20 C19 H19A . . 121.8 ?
C21 C20 C19 . . 121.7(6) ?
C21 C20 H20A . . 119.2 ?
C19 C20 H20A . . 119.2 ?
C20 C21 C22 . . 120.8(7) ?
C20 C21 H21A . . 119.6 ?
C22 C21 H21A . . 119.6 ?
C23 C22 C21 . . 118.7(7) ?
C23 C22 H22A . . 120.7 ?
C21 C22 H22A . . 120.7 ?
C22 C23 C18 . . 119.8(5) ?
C22 C23 C24 . . 131.4(6) ?
C18 C23 C24 . . 108.8(5) ?
O4 C24 N5 . . 125.6(5) ?
O4 C24 C23 . . 128.8(5) ?
N5 C24 C23 . . 105.6(5) ?

loop_
_geom_bond_atom_site_label_1
_geom_bond_atom_site_label_2
_geom_bond_site_symmetry_2
_geom_bond_distance
_geom_bond_publ_flag
Cu1 N2 . 1.932(4) y
Cu1 N1 . 2.211(4) y
Cu1 Cl1 . 2.2431(15) y
Cu1 Cl2 3_756 2.2630(12) y
Cu1 Cl2 . 2.7069(13) y
Cl2 Cu1 3_756 2.2630(12) ?
O1 C7 . 1.196(6) ?
O2 C14 . 1.192(6) ?
O3 C17 . 1.198(6) ?
O4 C24 . 1.202(6) ?
N1 C1 . 1.489(5) ?
N1 C15 . 1.489(5) ?
N1 C5 . 1.492(6) ?
N2 C4 . 1.325(6) ?
N2 C2 . 1.373(6) ?
N3 C4 . 1.329(6) ?
N3 C3 . 1.358(7) ?
N3 H3A . 0.8600 ?
N4 C7 . 1.382(7) ?
N4 C14 . 1.383(6) ?
N4 C6 . 1.452(6) ?
N5 C24 . 1.385(7) ?
N5 C17 . 1.392(7) ?
N5 C16 . 1.453(6) ?
C1 C2 . 1.472(7) ?
C1 H1A . 0.9700 ?
C1 H1B . 0.9700 ?
C2 C3 . 1.364(6) ?
C3 H3B . 0.9300 ?
C4 H4A . 0.9300 ?
C5 C6 . 1.506(6) ?
C5 H5A . 0.9700 ?
C5 H5B . 0.9700 ?
C6 H6A . 0.9700 ?
C6 H6B . 0.9700 ?
C7 C8 . 1.493(7) ?
C8 C9 . 1.382(7) ?
C8 C13 . 1.386(7) ?
C9 C10 . 1.389(8) ?
C9 H9A . 0.9300 ?
C10 C11 . 1.368(8) ?
C10 H10A . 0.9300 ?
C11 C12 . 1.376(7) ?
C11 H11A . 0.9300 ?
C12 C13 . 1.375(6) ?
C12 H12A . 0.9300 ?
C13 C14 . 1.481(7) ?
C15 C16 . 1.522(7) ?
C15 H15A . 0.9700 ?
C15 H15B . 0.9700 ?
C16 H16A . 0.9700 ?
C16 H16B . 0.9700 ?
C17 C18 . 1.485(8) ?
C18 C19 . 1.366(7) ?
C18 C23 . 1.387(8) ?
C19 C20 . 1.393(10) ?
C19 H19A . 0.9300 ?
C20 C21 . 1.367(10) ?
C20 H20A . 0.9300 ?
C21 C22 . 1.377(8) ?
C21 H21A . 0.9300 ?
C22 C23 . 1.368(8) ?
C22 H22A . 0.9300 ?
C23 C24 . 1.479(7) ?

loop_
_geom_hbond_atom_site_label_D
_geom_hbond_atom_site_label_H
_geom_hbond_atom_site_label_A
_geom_hbond_site_symmetry_A
_geom_hbond_distance_DH
_geom_hbond_distance_HA
_geom_hbond_distance_DA
_geom_hbond_angle_DHA
N3 H3A O3 4_566 0.86 2.37 3.022(6) 133
C3 H3B Cl1 1_455 0.93 2.65 3.445(6) 144
C4 H4A O2 4_566 0.93 2.45 3.131(7) 131
C6 H6B O2 . 0.97 2.51 2.870(7) 102
C15 H15A Cl1 3_756 0.97 2.82 3.769(5) 165
C20 H20A O1 4_565 0.93 2.53 3.218(9) 131
